data_7710329
loop_
_publ_author_name
'Herdman, Megan E.'
'Werrett, Melissa V.'
'Andrews, Philip C.'

_publ_section_title
;
 Aryl bismuth phosphinates [BiAr<sub>2</sub>(O(O)PRR')]:
 structure-activity relationships for antibacterial activity and
 cytotoxicity.
;
_journal_issue 24
_journal_name_full 'Dalton transactions (Cambridge, England : 2003)'
_journal_page_first 9323
_journal_page_last 9335
_journal_paper_doi 10.1039/d2dt00346e
_journal_volume 51
_journal_year 2022
_chemical_formula_moiety 'C26 H24 Bi O2 P'
_chemical_formula_sum 'C26 H24 Bi O2 P'
_chemical_formula_weight 608.40
_chemical_name_systematic catena-((\m-diphenylphosphinate)-bis(4-tolyl)-bismuth)
_space_group_crystal_system monoclinic
_space_group_IT_number 4
_space_group_name_Hall 'P 2yb'
_space_group_name_H-M_alt 'P 1 21 1'
_atom_sites_solution_hydrogens geom
_atom_sites_solution_primary dual
_audit_creation_date 2020-10-26
_audit_creation_method
;
Olex2 1.3-ac4
(compiled 2019.04.23 svn.r3594 for Rigaku Oxford Diffraction, GUI svn.r5739)
;
_audit_update_record
;
2021-12-21 deposited with the CCDC.	2022-05-23 downloaded from the CCDC.
;
_cell_angle_alpha 90
_cell_angle_beta 96.470(2)
_cell_angle_gamma 90
_cell_formula_units_Z 4
_cell_length_a 11.7325(2)
_cell_length_b 9.3795(2)
_cell_length_c 20.9611(5)
_cell_measurement_reflns_used 10826
_cell_measurement_temperature 123.00(10)
_cell_measurement_theta_max 30.6200
_cell_measurement_theta_min 3.4840
_cell_volume 2291.97(8)
_computing_cell_refinement 'CrysAlisPro 1.171.40.81a (Rigaku OD, 2020)'
_computing_data_collection 'CrysAlisPro 1.171.40.81a (Rigaku OD, 2020)'
_computing_data_reduction 'CrysAlisPro 1.171.40.81a (Rigaku OD, 2020)'
_computing_molecular_graphics 'Olex2 (Dolomanov et al., 2009)'
_computing_publication_material 'Olex2 (Dolomanov et al., 2009)'
_computing_structure_refinement 'ShelXL (Sheldrick, 2015)'
_computing_structure_solution 'ShelXT (Sheldrick, 2015)'
_diffrn_ambient_environment N~2~
_diffrn_ambient_temperature 123.00(10)
_diffrn_detector 'Hybrid Pixel Array Detector'
_diffrn_detector_area_resol_mean 10.0000
_diffrn_detector_type HyPix
_diffrn_measured_fraction_theta_full 0.997
_diffrn_measured_fraction_theta_max 0.997
_diffrn_measurement_details
;
List of Runs (angles in degrees, time in seconds):

  # Type    Start    End  Width  t~exp~   \w     \q     \k     \f   Frames
#--------------------------------------------------------------------------
  1  \w    -19.00  68.02   0.38   60.96    --   -5.96  25.00 -86.00  229
  2  \w     33.00  70.24   0.38   60.96    --    5.26  38.00  90.00   98
  3  \w    -23.00  38.18   0.38   60.96    --    5.26 -99.00 120.00  161
  4  \w    -80.00   5.88   0.38   60.96    --   -5.96 -25.00 109.00  226
  5  \w    -79.00 -18.96   0.38   60.96    --   -5.96 -38.00   0.00  158
  6  \w    -10.00  20.02   0.38   60.96    --   -5.96 -99.00-120.00   79
;
_diffrn_measurement_device 'four-circle diffractometer'
_diffrn_measurement_device_type 'XtaLAB Synergy, Dualflex, HyPix'
_diffrn_measurement_method '\w scans'
_diffrn_orient_matrix_type 'CrysAlisPro convention (1999,Acta A55,543-557)'
_diffrn_orient_matrix_UB_11 0.0563913000
_diffrn_orient_matrix_UB_12 0.0239776000
_diffrn_orient_matrix_UB_13 -0.0032716000
_diffrn_orient_matrix_UB_21 -0.0142721000
_diffrn_orient_matrix_UB_22 0.0052450000
_diffrn_orient_matrix_UB_23 -0.0337166000
_diffrn_orient_matrix_UB_31 -0.0178337000
_diffrn_orient_matrix_UB_32 0.0715187000
_diffrn_orient_matrix_UB_33 0.0035498000
_diffrn_radiation_monochromator mirror
_diffrn_radiation_probe x-ray
_diffrn_radiation_type 'Mo K\a'
_diffrn_radiation_wavelength 0.71073
_diffrn_reflns_av_R_equivalents 0.0373
_diffrn_reflns_av_unetI/netI 0.0405
_diffrn_reflns_Laue_measured_fraction_full 0.997
_diffrn_reflns_Laue_measured_fraction_max 0.997
_diffrn_reflns_limit_h_max 14
_diffrn_reflns_limit_h_min -14
_diffrn_reflns_limit_k_max 11
_diffrn_reflns_limit_k_min -11
_diffrn_reflns_limit_l_max 26
_diffrn_reflns_limit_l_min -25
_diffrn_reflns_number 25295
_diffrn_reflns_point_group_measured_fraction_full 0.966
_diffrn_reflns_point_group_measured_fraction_max 0.961
_diffrn_reflns_theta_full 25.242
_diffrn_reflns_theta_max 26.370
_diffrn_reflns_theta_min 3.495
_diffrn_source 'micro-focus sealed X-ray tube'
_diffrn_source_type 'PhotonJet (Mo) X-ray Source'
_exptl_absorpt_coefficient_mu 7.782
_exptl_absorpt_correction_T_max 0.04353
_exptl_absorpt_correction_T_min 0.02416
_exptl_absorpt_correction_type sphere
_exptl_absorpt_process_details
;
CrysAlisPro 1.171.40.81a (Rigaku Oxford Diffraction, 2020)
Spherical absorption correction
using equivalent radius and absorption coefficient.
Empirical absorption correction using spherical harmonics,
implemented in SCALE3 ABSPACK scaling algorithm.
;
_exptl_crystal_colour 'clear light colourless'
_exptl_crystal_density_diffrn 1.763
_exptl_crystal_description needle
_exptl_crystal_F_000 1176
_exptl_crystal_size_max 0.21
_exptl_crystal_size_mid 0.019
_exptl_crystal_size_min 0.015
_exptl_crystal_size_rad 0.400
_refine_diff_density_max 1.510
_refine_diff_density_min -1.678
_refine_diff_density_rms 0.132
_refine_ls_abs_structure_details
;
 Flack x determined using 3375 quotients [(I+)-(I-)]/[(I+)+(I-)]
 (Parsons, Flack and Wagner, Acta Cryst. B69 (2013) 249-259).
;
_refine_ls_abs_structure_Flack -0.021(5)
_refine_ls_extinction_method none
_refine_ls_goodness_of_fit_ref 1.013
_refine_ls_hydrogen_treatment constr
_refine_ls_matrix_type full
_refine_ls_number_parameters 545
_refine_ls_number_reflns 9013
_refine_ls_number_restraints 1
_refine_ls_restrained_S_all 1.013
_refine_ls_R_factor_all 0.0357
_refine_ls_R_factor_gt 0.0310
_refine_ls_shift/su_max 0.003
_refine_ls_shift/su_mean 0.000
_refine_ls_structure_factor_coef Fsqd
_refine_ls_weighting_details 'w=1/[\s^2^(Fo^2^)+(0.0506P)^2^] where P=(Fo^2^+2Fc^2^)/3'
_refine_ls_weighting_scheme calc
_refine_ls_wR_factor_gt 0.0768
_refine_ls_wR_factor_ref 0.0789
_reflns_Friedel_coverage 0.812
_reflns_Friedel_fraction_full 0.930
_reflns_Friedel_fraction_max 0.920
_reflns_number_gt 8191
_reflns_number_total 9013
_reflns_threshold_expression 'I > 2\s(I)'
_cod_data_source_file d2dt00346e2.cif
_cod_data_source_block mh-bi-ptold
_cod_depositor_comments 'Adding full bibliography for 7710326--7710330.cif.'
_cod_database_code 7710329
_shelx_shelxl_version_number 2018/3
_chemical_oxdiff_formula 'C26 H24 Bi1 O2 P1'
_chemical_oxdiff_usercomment 'Bi C H O P S'
_shelx_space_group_comment
;
The symmetry employed for this shelxl refinement is uniquely defined
by the following loop, which should always be used as a source of
symmetry information in preference to the above space-group names.
They are only intended as comments.
;
_diffrn_oxdiff_digest_frames
;
01bd6dad86ddd33048c9716565082c56ed009516b42
;
_reflns_odcompleteness_completeness 99.68
_reflns_odcompleteness_iscentric 1
_reflns_odcompleteness_theta 26.32
_olex2_refinement_description
;
1. Fixed Uiso
 At 1.2 times of:
  All C(H) groups
 At 1.5 times of:
  All C(H,H,H) groups
2.a Aromatic/amide H refined with riding coordinates:
 C2(H2), C3(H3), C5(H5), C6(H6), C9(H9), C10(H10), C12(H12), C13(H13),
 C16(H16), C17(H17), C18(H18), C19(H19), C20(H20), C22(H22), C23(H23), C24(H24),
  C25(H25), C26(H26), C28(H28), C29(H29), C31(H31), C32(H32), C35(H35),
 C36(H36), C38(H38), C39(H39), C42(H42), C43(H43), C44(H44), C45(H45), C46(H46),
  C48(H48), C49(H49), C50(H50), C51(H51), C52(H52)
2.b Idealised Me refined as rotating group:
 C7(H7A,H7B,H7C), C14(H14A,H14B,H14C), C33(H33A,H33B,H33C), C40(H40A,H40B,H40C)
;
_olex2_submission_special_instructions 'No special instructions were received'
_oxdiff_exptl_absorpt_empirical_details
;
Empirical correction (ABSPACK) includes:
- Absorption correction using spherical harmonics
- Frame scaling
;
_oxdiff_exptl_absorpt_empirical_full_max 1.720
_oxdiff_exptl_absorpt_empirical_full_min 0.617

loop_
_space_group_symop_operation_xyz
'x, y, z'
'-x, y+1/2, -z'

loop_
_atom_site_label
_atom_site_type_symbol
_atom_site_fract_x
_atom_site_fract_y
_atom_site_fract_z
_atom_site_U_iso_or_equiv
_atom_site_adp_type
_atom_site_occupancy
_atom_site_site_symmetry_order
_atom_site_calc_flag
_atom_site_refinement_flags_posn
_atom_site_refinement_flags_adp
_atom_site_refinement_flags_occupancy
_atom_site_disorder_assembly
_atom_site_disorder_group
Bi1 Bi 0.52076(3) 1.16820(3) 1.00691(2) 0.02477(11) Uani 1 1 d . . . . .
P1 P 0.25998(18) 0.9355(2) 0.96433(12) 0.0236(5) Uani 1 1 d . . . . .
O1 O 0.3389(5) 1.0556(7) 0.9853(3) 0.0336(14) Uani 1 1 d . . . . .
O2 O 0.3095(5) 0.7880(7) 0.9586(3) 0.0282(13) Uani 1 1 d . . . . .
C1 C 0.4231(8) 1.3329(9) 1.0587(4) 0.0275(19) Uani 1 1 d . . . . .
C2 C 0.4708(8) 1.3919(10) 1.1165(5) 0.032(2) Uani 1 1 d . . . . .
H2 H 0.544434 1.365713 1.133660 0.038 Uiso 1 1 calc R . . . .
C3 C 0.4096(8) 1.4895(10) 1.1488(4) 0.0306(19) Uani 1 1 d . . . . .
H3 H 0.442972 1.527948 1.187339 0.037 Uiso 1 1 calc R . . . .
C4 C 0.2978(8) 1.5317(10) 1.1244(5) 0.033(2) Uani 1 1 d . . . . .
C5 C 0.2513(8) 1.4720(11) 1.0672(5) 0.037(2) Uani 1 1 d . . . . .
H5 H 0.177600 1.497837 1.050117 0.044 Uiso 1 1 calc R . . . .
C6 C 0.3124(8) 1.3734(10) 1.0345(5) 0.031(2) Uani 1 1 d . . . . .
H6 H 0.278854 1.334392 0.996088 0.038 Uiso 1 1 calc R . . . .
C7 C 0.2330(9) 1.6407(11) 1.1596(5) 0.042(2) Uani 1 1 d . . . . .
H7A H 0.269161 1.650800 1.202734 0.062 Uiso 1 1 calc GR . . . .
H7B H 0.155241 1.609593 1.160346 0.062 Uiso 1 1 calc GR . . . .
H7C H 0.233611 1.730814 1.137876 0.062 Uiso 1 1 calc GR . . . .
C8 C 0.5570(8) 1.0403(9) 1.0979(4) 0.0260(18) Uani 1 1 d . . . . .
C9 C 0.6616(8) 1.0439(11) 1.1357(5) 0.037(2) Uani 1 1 d . . . . .
H9 H 0.720920 1.096351 1.121346 0.045 Uiso 1 1 calc R . . . .
C10 C 0.6822(8) 0.9732(12) 1.1940(5) 0.040(2) Uani 1 1 d . . . . .
H10 H 0.753181 0.981746 1.218316 0.048 Uiso 1 1 calc R . . . .
C11 C 0.5965(8) 0.8889(11) 1.2163(5) 0.035(2) Uani 1 1 d . . . . .
C12 C 0.4910(8) 0.8814(11) 1.1778(5) 0.036(2) Uani 1 1 d . . . . .
H12 H 0.433096 0.824508 1.191021 0.044 Uiso 1 1 calc R . . . .
C13 C 0.4705(8) 0.9560(10) 1.1209(5) 0.031(2) Uani 1 1 d . . . . .
H13 H 0.398613 0.950680 1.097357 0.037 Uiso 1 1 calc R . . . .
C14 C 0.6162(10) 0.8100(11) 1.2784(5) 0.041(2) Uani 1 1 d . . . . .
H14A H 0.668768 0.732974 1.274357 0.062 Uiso 1 1 calc GR . . . .
H14B H 0.544720 0.772689 1.289292 0.062 Uiso 1 1 calc GR . . . .
H14C H 0.647956 0.873773 1.311646 0.062 Uiso 1 1 calc GR . . . .
C15 C 0.1824(7) 0.9794(10) 0.8873(4) 0.0253(17) Uani 1 1 d . . . . .
C16 C 0.1009(9) 0.8843(12) 0.8586(5) 0.037(2) Uani 1 1 d . . . . .
H16 H 0.089907 0.797180 0.878265 0.044 Uiso 1 1 calc R . . . .
C17 C 0.0368(9) 0.9176(12) 0.8018(6) 0.043(3) Uani 1 1 d . . . . .
H17 H -0.017014 0.852784 0.783238 0.051 Uiso 1 1 calc R . . . .
C18 C 0.0513(9) 1.0468(12) 0.7719(5) 0.038(2) Uani 1 1 d . . . . .
H18 H 0.006554 1.069818 0.733853 0.045 Uiso 1 1 calc R . . . .
C19 C 0.1333(10) 1.1415(11) 0.7994(5) 0.039(2) Uani 1 1 d . . . . .
H19 H 0.144877 1.227881 0.779377 0.047 Uiso 1 1 calc R . . . .
C20 C 0.1989(8) 1.1068(10) 0.8575(5) 0.032(2) Uani 1 1 d . . . . .
H20 H 0.253824 1.170555 0.875826 0.039 Uiso 1 1 calc R . . . .
C21 C 0.1529(8) 0.9271(9) 1.0198(5) 0.027(2) Uani 1 1 d . . . . .
C22 C 0.1438(8) 1.0359(10) 1.0639(4) 0.0312(19) Uani 1 1 d . . . . .
H22 H 0.195241 1.111662 1.066224 0.037 Uiso 1 1 calc R . . . .
C23 C 0.0577(9) 1.0321(12) 1.1049(5) 0.041(2) Uani 1 1 d . . . . .
H23 H 0.052149 1.104634 1.134644 0.049 Uiso 1 1 calc R . . . .
C24 C -0.0190(9) 0.9199(12) 1.1010(6) 0.044(3) Uani 1 1 d . . . . .
H24 H -0.076642 0.917691 1.127971 0.053 Uiso 1 1 calc R . . . .
C25 C -0.0111(9) 0.8117(13) 1.0576(5) 0.043(3) Uani 1 1 d . . . . .
H25 H -0.063725 0.737179 1.055135 0.052 Uiso 1 1 calc R . . . .
C26 C 0.0759(8) 0.8132(11) 1.0172(5) 0.036(2) Uani 1 1 d . . . . .
H26 H 0.082448 0.738550 0.988587 0.043 Uiso 1 1 calc R . . . .
Bi2 Bi 0.01751(3) 0.47898(3) 0.50204(2) 0.02645(11) Uani 1 1 d . . . . .
P2 P 0.22549(18) 0.2278(3) 0.46194(11) 0.0259(5) Uani 1 1 d . . . . .
O3 O 0.1885(5) 0.3800(7) 0.4727(3) 0.0324(14) Uani 1 1 d . . . . .
O4 O 0.1391(5) 0.1119(7) 0.4683(3) 0.0328(15) Uani 1 1 d . . . . .
C27 C 0.1316(8) 0.6095(10) 0.5731(4) 0.0291(19) Uani 1 1 d . . . . .
C28 C 0.0850(10) 0.6927(14) 0.6167(6) 0.048(3) Uani 1 1 d . . . . .
H28 H 0.005649 0.698157 0.615753 0.058 Uiso 1 1 calc R . . . .
C29 C 0.1547(11) 0.7697(15) 0.6629(6) 0.056(3) Uani 1 1 d . . . . .
H29 H 0.120347 0.831225 0.689830 0.067 Uiso 1 1 calc R . . . .
C30 C 0.2720(9) 0.7581(11) 0.6700(5) 0.040(2) Uani 1 1 d . . . . .
C31 C 0.3194(9) 0.6752(13) 0.6268(6) 0.047(3) Uani 1 1 d . . . . .
H31 H 0.398829 0.667168 0.629485 0.056 Uiso 1 1 calc R . . . .
C32 C 0.2515(9) 0.6014(12) 0.5783(6) 0.045(3) Uani 1 1 d . . . . .
H32 H 0.286523 0.546378 0.549201 0.055 Uiso 1 1 calc R . . . .
C33 C 0.3437(11) 0.8333(13) 0.7246(6) 0.052(3) Uani 1 1 d . . . . .
H33A H 0.328870 0.933890 0.722084 0.078 Uiso 1 1 calc GR . . . .
H33B H 0.423535 0.816073 0.721560 0.078 Uiso 1 1 calc GR . . . .
H33C H 0.324019 0.797448 0.764889 0.078 Uiso 1 1 calc GR . . . .
C34 C 0.0293(8) 0.6368(8) 0.4215(4) 0.0262(19) Uani 1 1 d . . . . .
C35 C -0.0680(8) 0.6993(10) 0.3899(4) 0.028(2) Uani 1 1 d . . . . .
H35 H -0.140030 0.668477 0.398502 0.034 Uiso 1 1 calc R . . . .
C36 C -0.0592(8) 0.8063(10) 0.3460(4) 0.030(2) Uani 1 1 d . . . . .
H36 H -0.125890 0.849967 0.327189 0.036 Uiso 1 1 calc R . . . .
C37 C 0.0472(8) 0.8523(11) 0.3284(4) 0.033(2) Uani 1 1 d . . . . .
C38 C 0.1437(8) 0.7838(12) 0.3600(5) 0.037(2) Uani 1 1 d . . . . .
H38 H 0.215973 0.809283 0.349692 0.045 Uiso 1 1 calc R . . . .
C39 C 0.1354(8) 0.6803(11) 0.4056(5) 0.035(2) Uani 1 1 d . . . . .
H39 H 0.201700 0.638921 0.426067 0.042 Uiso 1 1 calc R . . . .
C40 C 0.0572(10) 0.9655(13) 0.2785(5) 0.045(2) Uani 1 1 d . . . . .
H40A H 0.075423 0.921764 0.239501 0.068 Uiso 1 1 calc GR . . . .
H40B H 0.116781 1.031282 0.293713 0.068 Uiso 1 1 calc GR . . . .
H40C H -0.014345 1.015618 0.270408 0.068 Uiso 1 1 calc GR . . . .
C41 C 0.3521(8) 0.1867(11) 0.5165(4) 0.031(2) Uani 1 1 d . . . . .
C42 C 0.3590(8) 0.0605(11) 0.5522(5) 0.035(2) Uani 1 1 d . . . . .
H42 H 0.297305 -0.002419 0.549004 0.042 Uiso 1 1 calc R . . . .
C43 C 0.4585(9) 0.0291(13) 0.5925(5) 0.043(2) Uani 1 1 d . . . . .
H43 H 0.462205 -0.053445 0.617191 0.052 Uiso 1 1 calc R . . . .
C44 C 0.5520(9) 0.1200(12) 0.5959(5) 0.040(2) Uani 1 1 d . . . . .
H44 H 0.618378 0.098027 0.622638 0.048 Uiso 1 1 calc R . . . .
C45 C 0.5466(8) 0.2431(12) 0.5597(5) 0.041(2) Uani 1 1 d . . . . .
H45 H 0.610088 0.302887 0.561464 0.050 Uiso 1 1 calc R . . . .
C46 C 0.4471(8) 0.2785(12) 0.5206(5) 0.039(2) Uani 1 1 d . . . . .
H46 H 0.443413 0.362872 0.497194 0.046 Uiso 1 1 calc R . . . .
C47 C 0.2695(7) 0.2229(11) 0.3821(4) 0.0310(19) Uani 1 1 d . . . . .
C48 C 0.3417(8) 0.1127(11) 0.3651(5) 0.034(2) Uani 1 1 d . . . . .
H48 H 0.370511 0.046441 0.395740 0.040 Uiso 1 1 calc R . . . .
C49 C 0.3698(9) 0.1024(12) 0.3031(5) 0.043(2) Uani 1 1 d . . . . .
H49 H 0.414789 0.026931 0.291620 0.052 Uiso 1 1 calc R . . . .
C50 C 0.3319(9) 0.2025(12) 0.2586(5) 0.043(3) Uani 1 1 d . . . . .
H50 H 0.352385 0.195990 0.217146 0.051 Uiso 1 1 calc R . . . .
C51 C 0.2640(9) 0.3124(12) 0.2744(5) 0.045(3) Uani 1 1 d . . . . .
H51 H 0.238447 0.380631 0.243902 0.053 Uiso 1 1 calc R . . . .
C52 C 0.2335(8) 0.3215(10) 0.3363(5) 0.035(2) Uani 1 1 d . . . . .
H52 H 0.187388 0.396567 0.346857 0.042 Uiso 1 1 calc R . . . .

loop_
_atom_site_aniso_label
_atom_site_aniso_U_11
_atom_site_aniso_U_22
_atom_site_aniso_U_33
_atom_site_aniso_U_23
_atom_site_aniso_U_13
_atom_site_aniso_U_12
Bi1 0.0200(2) 0.0270(2) 0.02738(19) -0.00148(15) 0.00288(14) -0.00214(17)
P1 0.0158(10) 0.0269(11) 0.0275(13) 0.0006(8) 0.0003(8) 0.0003(8)
O1 0.020(3) 0.039(4) 0.041(4) 0.001(3) 0.002(3) -0.006(3)
O2 0.022(3) 0.028(3) 0.034(3) -0.004(3) 0.001(3) 0.002(2)
C1 0.023(4) 0.023(4) 0.038(5) -0.002(3) 0.006(4) -0.002(3)
C2 0.026(5) 0.039(6) 0.029(5) 0.002(4) 0.000(4) 0.003(4)
C3 0.034(5) 0.028(5) 0.029(5) 0.003(4) 0.002(4) -0.006(4)
C4 0.029(5) 0.030(5) 0.042(5) 0.003(4) 0.016(4) 0.000(4)
C5 0.022(5) 0.035(5) 0.053(6) 0.003(5) 0.008(4) 0.000(4)
C6 0.033(5) 0.026(5) 0.035(5) -0.002(4) 0.001(4) 0.000(4)
C7 0.034(6) 0.045(6) 0.048(6) 0.000(5) 0.015(5) 0.009(4)
C8 0.033(5) 0.016(4) 0.029(5) -0.006(3) 0.008(4) 0.005(3)
C9 0.025(5) 0.036(5) 0.050(6) 0.013(4) 0.006(4) -0.003(4)
C10 0.024(5) 0.042(6) 0.053(6) 0.014(5) 0.000(4) 0.001(4)
C11 0.029(5) 0.041(5) 0.036(6) 0.002(4) 0.008(4) 0.008(4)
C12 0.029(5) 0.045(6) 0.036(6) 0.005(5) 0.006(4) -0.005(4)
C13 0.026(5) 0.030(5) 0.036(5) -0.001(4) 0.000(4) -0.004(4)
C14 0.040(6) 0.036(6) 0.047(6) 0.015(4) 0.005(5) 0.008(4)
C15 0.017(4) 0.035(5) 0.025(4) -0.002(4) 0.006(3) 0.003(4)
C16 0.034(5) 0.044(6) 0.032(6) 0.007(4) 0.001(4) -0.012(4)
C17 0.028(5) 0.060(7) 0.040(7) -0.008(4) 0.001(4) -0.002(4)
C18 0.034(6) 0.047(6) 0.030(5) 0.004(4) -0.001(4) 0.009(4)
C19 0.052(7) 0.037(6) 0.029(5) 0.008(4) 0.004(5) 0.004(4)
C20 0.032(5) 0.030(5) 0.035(5) 0.000(4) 0.006(4) -0.001(4)
C21 0.025(5) 0.023(4) 0.033(6) 0.001(3) 0.000(4) 0.002(3)
C22 0.030(5) 0.034(5) 0.029(5) 0.008(4) 0.002(4) 0.003(4)
C23 0.042(6) 0.046(6) 0.035(5) 0.002(4) 0.009(4) 0.015(5)
C24 0.031(6) 0.061(7) 0.042(7) 0.016(5) 0.014(5) 0.011(5)
C25 0.026(5) 0.060(7) 0.044(6) 0.003(5) 0.009(4) -0.010(5)
C26 0.027(5) 0.046(6) 0.035(5) 0.000(4) 0.003(4) -0.006(4)
Bi2 0.0199(2) 0.0270(2) 0.0328(2) 0.00084(14) 0.00411(15) 0.00162(19)
P2 0.0183(10) 0.0316(12) 0.0282(12) -0.0004(9) 0.0043(8) 0.0001(9)
O3 0.017(3) 0.039(4) 0.042(4) -0.003(3) 0.005(3) 0.007(3)
O4 0.017(3) 0.042(4) 0.039(4) 0.001(3) 0.005(3) -0.009(3)
C27 0.032(5) 0.028(4) 0.028(5) 0.006(3) 0.005(4) 0.002(4)
C28 0.028(5) 0.067(8) 0.049(7) -0.017(6) -0.001(5) 0.003(5)
C29 0.052(7) 0.070(9) 0.045(7) -0.024(6) 0.003(6) 0.009(6)
C30 0.038(6) 0.047(6) 0.036(6) -0.004(4) 0.004(4) -0.005(4)
C31 0.026(5) 0.050(6) 0.063(7) -0.010(6) 0.001(5) -0.002(4)
C32 0.031(6) 0.058(7) 0.048(7) -0.016(5) 0.006(5) 0.004(5)
C33 0.061(8) 0.050(7) 0.045(6) -0.015(5) 0.005(5) -0.014(5)
C34 0.030(5) 0.019(5) 0.030(5) -0.006(3) 0.005(4) 0.001(3)
C35 0.021(4) 0.031(5) 0.031(5) 0.002(3) 0.000(4) -0.001(3)
C36 0.028(5) 0.031(5) 0.028(5) -0.007(4) -0.005(4) 0.004(4)
C37 0.033(5) 0.033(5) 0.032(5) 0.000(4) 0.002(4) -0.004(4)
C38 0.022(5) 0.047(6) 0.042(6) 0.008(5) 0.003(4) -0.003(4)
C39 0.025(5) 0.040(5) 0.041(5) -0.003(4) 0.003(4) 0.000(4)
C40 0.042(6) 0.053(7) 0.039(6) 0.008(5) -0.003(4) -0.006(5)
C41 0.023(5) 0.040(5) 0.031(5) -0.002(4) 0.006(4) 0.004(4)
C42 0.031(5) 0.037(5) 0.038(5) 0.006(4) 0.010(4) 0.008(4)
C43 0.037(6) 0.052(6) 0.040(6) 0.009(5) 0.004(4) 0.009(5)
C44 0.029(5) 0.054(6) 0.037(6) -0.004(4) -0.003(4) 0.014(5)
C45 0.023(5) 0.055(6) 0.045(6) -0.005(5) -0.006(4) 0.003(5)
C46 0.028(5) 0.040(6) 0.048(6) 0.004(5) 0.004(5) 0.003(4)
C47 0.018(4) 0.042(5) 0.032(5) -0.001(4) -0.001(3) -0.008(4)
C48 0.027(5) 0.038(5) 0.036(5) -0.001(4) 0.005(4) 0.008(4)
C49 0.032(6) 0.052(6) 0.047(6) -0.007(5) 0.011(5) 0.005(5)
C50 0.035(5) 0.062(7) 0.032(5) -0.004(4) 0.007(4) -0.008(5)
C51 0.033(6) 0.058(7) 0.041(6) 0.017(5) 0.000(5) -0.005(5)
C52 0.026(5) 0.038(6) 0.042(6) 0.006(4) 0.008(4) 0.001(4)

loop_
_atom_type_symbol
_atom_type_description
_atom_type_scat_dispersion_real
_atom_type_scat_dispersion_imag
_atom_type_scat_source
C C 0.0033 0.0016 'International Tables Vol C Tables 4.2.6.8 and 6.1.1.4'
H H 0.0000 0.0000 'International Tables Vol C Tables 4.2.6.8 and 6.1.1.4'
O O 0.0106 0.0060 'International Tables Vol C Tables 4.2.6.8 and 6.1.1.4'
P P 0.1023 0.0942 'International Tables Vol C Tables 4.2.6.8 and 6.1.1.4'
Bi Bi -4.1077 10.2566 'International Tables Vol C Tables 4.2.6.8 and 6.1.1.4'

loop_
_exptl_crystal_face_index_h
_exptl_crystal_face_index_k
_exptl_crystal_face_index_l
_exptl_crystal_face_perp_dist
0 0 1 0.0142
0 0 -1 0.0012
0 1 0 0.1517
0 -1 0 0.0587
1 0 0 0.0010
-1 0 0 0.0166

loop_
_geom_angle_atom_site_label_1
_geom_angle_atom_site_label_2
_geom_angle_atom_site_label_3
_geom_angle
_geom_angle_site_symmetry_1
_geom_angle_site_symmetry_3
_geom_angle_publ_flag
O2 Bi1 O1 172.1(2) 2_657 . ?
C1 Bi1 O1 84.4(3) . . ?
C1 Bi1 O2 89.0(3) . 2_657 ?
C8 Bi1 O1 90.2(3) . . ?
C8 Bi1 O2 85.5(3) . 2_657 ?
C8 Bi1 C1 90.8(3) . . ?
O1 P1 O2 118.9(4) . . ?
O1 P1 C15 108.9(4) . . ?
O1 P1 C21 107.3(4) . . ?
O2 P1 C15 107.3(4) . . ?
O2 P1 C21 108.2(4) . . ?
C21 P1 C15 105.5(4) . . ?
P1 O1 Bi1 154.8(4) . . ?
P1 O2 Bi1 137.8(4) . 2_647 ?
C2 C1 Bi1 120.8(7) . . ?
C2 C1 C6 118.5(8) . . ?
C6 C1 Bi1 120.7(7) . . ?
C3 C2 C1 120.5(9) . . ?
C2 C3 C4 121.4(9) . . ?
C3 C4 C7 120.7(9) . . ?
C5 C4 C3 117.5(9) . . ?
C5 C4 C7 121.8(9) . . ?
C4 C5 C6 121.4(9) . . ?
C1 C6 C5 120.7(9) . . ?
C9 C8 Bi1 122.8(7) . . ?
C9 C8 C13 116.3(9) . . ?
C13 C8 Bi1 120.9(7) . . ?
C8 C9 C10 123.2(9) . . ?
C9 C10 C11 120.3(9) . . ?
C10 C11 C12 117.2(9) . . ?
C10 C11 C14 121.6(10) . . ?
C12 C11 C14 121.2(9) . . ?
C13 C12 C11 121.9(9) . . ?
C12 C13 C8 121.1(9) . . ?
C16 C15 P1 119.4(7) . . ?
C20 C15 P1 121.5(7) . . ?
C20 C15 C16 119.1(9) . . ?
C17 C16 C15 120.7(10) . . ?
C16 C17 C18 120.7(10) . . ?
C17 C18 C19 119.2(9) . . ?
C18 C19 C20 120.0(9) . . ?
C15 C20 C19 120.4(9) . . ?
C22 C21 P1 120.5(7) . . ?
C22 C21 C26 119.4(9) . . ?
C26 C21 P1 120.1(7) . . ?
C21 C22 C23 120.3(9) . . ?
C24 C23 C22 119.6(10) . . ?
C25 C24 C23 120.7(9) . . ?
C24 C25 C26 120.1(10) . . ?
C21 C26 C25 119.8(10) . . ?
O3 Bi2 O4 171.2(2) . 2_556 ?
C27 Bi2 O3 85.8(3) . . ?
C27 Bi2 O4 87.8(3) . 2_556 ?
C27 Bi2 C34 93.2(3) . . ?
C34 Bi2 O3 86.4(3) . . ?
C34 Bi2 O4 88.0(3) . 2_556 ?
O3 P2 C41 109.5(4) . . ?
O3 P2 C47 106.2(4) . . ?
O4 P2 O3 117.4(4) . . ?
O4 P2 C41 107.7(4) . . ?
O4 P2 C47 109.3(4) . . ?
C47 P2 C41 106.3(4) . . ?
P2 O3 Bi2 132.6(4) . . ?
P2 O4 Bi2 163.4(4) . 2_546 ?
C28 C27 Bi2 120.1(8) . . ?
C28 C27 C32 117.0(10) . . ?
C32 C27 Bi2 122.7(7) . . ?
C27 C28 C29 120.9(11) . . ?
C30 C29 C28 122.4(11) . . ?
C29 C30 C33 120.6(10) . . ?
C31 C30 C29 117.0(10) . . ?
C31 C30 C33 122.4(10) . . ?
C30 C31 C32 121.6(10) . . ?
C27 C32 C31 121.0(10) . . ?
C35 C34 Bi2 121.2(7) . . ?
C35 C34 C39 118.4(9) . . ?
C39 C34 Bi2 120.3(7) . . ?
C36 C35 C34 120.7(9) . . ?
C35 C36 C37 122.3(9) . . ?
C36 C37 C40 122.6(9) . . ?
C38 C37 C36 115.4(9) . . ?
C38 C37 C40 122.0(9) . . ?
C39 C38 C37 122.4(9) . . ?
C38 C39 C34 120.8(9) . . ?
C42 C41 P2 120.7(8) . . ?
C42 C41 C46 119.3(9) . . ?
C46 C41 P2 119.8(8) . . ?
C43 C42 C41 119.8(10) . . ?
C44 C43 C42 120.4(10) . . ?
C45 C44 C43 120.0(10) . . ?
C44 C45 C46 120.5(10) . . ?
C45 C46 C41 119.9(10) . . ?
C48 C47 P2 119.8(7) . . ?
C52 C47 P2 122.4(8) . . ?
C52 C47 C48 117.8(9) . . ?
C49 C48 C47 120.4(10) . . ?
C50 C49 C48 120.1(10) . . ?
C49 C50 C51 120.6(10) . . ?
C50 C51 C52 119.5(10) . . ?
C47 C52 C51 121.6(10) . . ?

loop_
_geom_bond_atom_site_label_1
_geom_bond_atom_site_label_2
_geom_bond_distance
_geom_bond_site_symmetry_2
_geom_bond_publ_flag
Bi1 O1 2.379(6) . ?
Bi1 O2 2.329(6) 2_657 ?
Bi1 C1 2.272(8) . ?
Bi1 C8 2.254(9) . ?
P1 O1 1.492(7) . ?
P1 O2 1.511(6) . ?
P1 C15 1.809(9) . ?
P1 C21 1.807(10) . ?
C1 C2 1.392(13) . ?
C1 C6 1.392(13) . ?
C2 C3 1.385(13) . ?
C3 C4 1.410(14) . ?
C4 C5 1.378(15) . ?
C4 C7 1.514(13) . ?
C5 C6 1.397(14) . ?
C8 C9 1.384(14) . ?
C8 C13 1.413(13) . ?
C9 C10 1.387(14) . ?
C10 C11 1.400(14) . ?
C11 C12 1.400(15) . ?
C11 C14 1.493(14) . ?
C12 C13 1.380(14) . ?
C15 C16 1.393(13) . ?
C15 C20 1.373(13) . ?
C16 C17 1.371(16) . ?
C17 C18 1.383(15) . ?
C18 C19 1.386(16) . ?
C19 C20 1.402(14) . ?
C21 C22 1.390(13) . ?
C21 C26 1.396(13) . ?
C22 C23 1.398(13) . ?
C23 C24 1.381(16) . ?
C24 C25 1.372(16) . ?
C25 C26 1.399(13) . ?
Bi2 O3 2.355(6) . ?
Bi2 O4 2.361(6) 2_556 ?
Bi2 C27 2.249(10) . ?
Bi2 C34 2.262(9) . ?
P2 O3 1.516(7) . ?
P2 O4 1.502(6) . ?
P2 C41 1.812(9) . ?
P2 C47 1.806(10) . ?
C27 C28 1.363(15) . ?
C27 C32 1.400(14) . ?
C28 C29 1.396(17) . ?
C29 C30 1.372(17) . ?
C30 C31 1.360(15) . ?
C30 C33 1.516(14) . ?
C31 C32 1.401(16) . ?
C34 C35 1.383(13) . ?
C34 C39 1.385(13) . ?
C35 C36 1.374(13) . ?
C36 C37 1.408(13) . ?
C37 C38 1.401(14) . ?
C37 C40 1.505(14) . ?
C38 C39 1.374(14) . ?
C41 C42 1.398(14) . ?
C41 C46 1.403(14) . ?
C42 C43 1.393(14) . ?
C43 C44 1.384(16) . ?
C44 C45 1.380(15) . ?
C45 C46 1.388(14) . ?
C47 C48 1.407(13) . ?
C47 C52 1.366(13) . ?
C48 C49 1.380(14) . ?
C49 C50 1.362(16) . ?
C50 C51 1.366(15) . ?
C51 C52 1.386(15) . ?

loop_
_exptl_oxdiff_crystal_face_indexfrac_h
_exptl_oxdiff_crystal_face_indexfrac_k
_exptl_oxdiff_crystal_face_indexfrac_l
_exptl_oxdiff_crystal_face_x
_exptl_oxdiff_crystal_face_y
_exptl_oxdiff_crystal_face_z
-0.0000 0.0000 1.0000 -0.0033 -0.0337 0.0035
0.0000 -0.0000 -1.0000 0.0033 0.0337 -0.0035
0.0000 1.0000 -0.0000 0.0240 0.0052 0.0715
-0.0000 -1.0000 0.0000 -0.0240 -0.0052 -0.0715
1.0000 0.0000 0.0000 0.0564 -0.0143 -0.0178
-1.0000 -0.0000 -0.0000 -0.0564 0.0143 0.0178
